data_4509760
loop_
_publ_author_name
'Wang, Hailong'
'Zhang, Daopeng'
'Sun, Daofeng'
'Chen, Yuting'
'Zhang, Li-Fang'
'Tian, Laijin'
'Jiang, Jianzhuang'
'Ni, Zhong-Hai'

_publ_section_title
;
 Co(II) Metal&#x2212;Organic Frameworks (MOFs) Assembled from Asymmetric
 Semirigid Multicarboxylate Ligands: Synthesis, Crystal Structures, and
 Magnetic Properties
;
_journal_issue 12
_journal_name_full 'Crystal Growth &amp; Design'
_journal_page_first 5273
_journal_paper_doi 10.1021/cg900788h
_journal_volume 9
_journal_year 2009
_chemical_formula_sum 'C50 H41 Co3 N4 O19.5'
_chemical_formula_weight 1186.66
_chemical_name_systematic
;
 ?
;
_space_group_IT_number 2
_symmetry_cell_setting triclinic
_symmetry_space_group_name_Hall '-P 1'
_symmetry_space_group_name_H-M 'P -1'
_atom_sites_solution_hydrogens geom
_atom_sites_solution_primary direct
_atom_sites_solution_secondary difmap
_audit_creation_method SHELXL-97
_cell_angle_alpha 105.9970(10)
_cell_angle_beta 94.8720(10)
_cell_angle_gamma 107.6900(10)
_cell_formula_units_Z 2
_cell_length_a 10.7510(6)
_cell_length_b 12.8281(7)
_cell_length_c 19.6230(14)
_cell_measurement_reflns_used 6416
_cell_measurement_temperature 298(2)
_cell_measurement_theta_max 27.50
_cell_measurement_theta_min 2.34
_cell_volume 2436.1(3)
_computing_cell_refinement 'SAINT (Bruker, 1999)'
_computing_data_collection 'SMART (Bruker, 1997)'
_computing_data_reduction SAINT
_computing_molecular_graphics 'SHELXTL-PLUS (Sheldrick, 1990)'
_computing_publication_material SHELXL-97
_computing_structure_refinement 'SHELXL-97 (Sheldrick, 1997)'
_computing_structure_solution 'SHELXL-97 (Sheldrick, 1997)'
_diffrn_ambient_temperature 298(2)
_diffrn_detector_area_resol_mean 0
_diffrn_measured_fraction_theta_full 0.990
_diffrn_measured_fraction_theta_max 0.990
_diffrn_measurement_device_type 'Bruker APEX II CCD area-detector'
_diffrn_measurement_method '\f and \w scans'
_diffrn_radiation_monochromator graphite
_diffrn_radiation_source 'fine-focus sealed tube'
_diffrn_radiation_type MoK\a
_diffrn_radiation_wavelength 0.71073
_diffrn_reflns_av_R_equivalents 0.0167
_diffrn_reflns_av_sigmaI/netI 0.0349
_diffrn_reflns_limit_h_max 12
_diffrn_reflns_limit_h_min -12
_diffrn_reflns_limit_k_max 13
_diffrn_reflns_limit_k_min -15
_diffrn_reflns_limit_l_max 23
_diffrn_reflns_limit_l_min -23
_diffrn_reflns_number 12198
_diffrn_reflns_theta_full 25.00
_diffrn_reflns_theta_max 25.00
_diffrn_reflns_theta_min 1.75
_diffrn_standards_interval_count 0
_diffrn_standards_interval_time 0
_diffrn_standards_number 0
_exptl_absorpt_coefficient_mu 1.095
_exptl_absorpt_correction_T_max 0.9175
_exptl_absorpt_correction_T_min 0.8107
_exptl_absorpt_correction_type multi-scan
_exptl_absorpt_process_details '(SADABS; Sheldrick, 2003)'
_exptl_crystal_colour voilet
_exptl_crystal_density_diffrn 1.618
_exptl_crystal_density_method 'not measured'
_exptl_crystal_description block
_exptl_crystal_F_000 1212
_exptl_crystal_size_max 0.20
_exptl_crystal_size_mid 0.12
_exptl_crystal_size_min 0.08
_refine_diff_density_max 1.278
_refine_diff_density_min -1.537
_refine_diff_density_rms 0.085
_refine_ls_extinction_method none
_refine_ls_goodness_of_fit_ref 1.133
_refine_ls_hydrogen_treatment constr
_refine_ls_matrix_type full
_refine_ls_number_parameters 694
_refine_ls_number_reflns 8501
_refine_ls_number_restraints 35
_refine_ls_restrained_S_all 1.246
_refine_ls_R_factor_all 0.0538
_refine_ls_R_factor_gt 0.0465
_refine_ls_shift/su_max 0.001
_refine_ls_shift/su_mean 0.000
_refine_ls_structure_factor_coef Fsqd
_refine_ls_weighting_details 'calc w=1/[\s^2^(Fo^2^)+(0.0796P)^2^+2.0801P] where P=(Fo^2^+2Fc^2^)/3'
_refine_ls_weighting_scheme calc
_refine_ls_wR_factor_gt 0.1374
_refine_ls_wR_factor_ref 0.1425
_reflns_number_gt 7252
_reflns_number_total 8501
_reflns_threshold_expression >2sigma(I)
_cod_data_source_file cg900788hsup1.cif
_cod_data_source_block 3
_cod_original_sg_symbol_Hall -P1
_cod_original_sg_symbol_H-M p-1
_cod_original_formula_sum 'C50 H41 Co3 N4 O19.50'
_cod_database_code 4509760

loop_
_symmetry_equiv_pos_as_xyz
'x, y, z'
'-x, -y, -z'

loop_
_atom_site_label
_atom_site_type_symbol
_atom_site_fract_x
_atom_site_fract_y
_atom_site_fract_z
_atom_site_U_iso_or_equiv
_atom_site_adp_type
_atom_site_occupancy
_atom_site_symmetry_multiplicity
_atom_site_calc_flag
_atom_site_refinement_flags
C1 C 0.3544(4) 0.2588(3) 0.5786(2) 0.0321(9) Uani 1 1 d .
C2 C 0.1312(5) 0.3321(4) 0.5300(2) 0.0441(11) Uani 1 1 d .
C3 C 0.3363(4) 0.3686(3) 0.6208(2) 0.0288(8) Uani 1 1 d .
C4 C 0.2412(4) 0.4086(4) 0.5937(2) 0.0363(9) Uani 1 1 d .
C5 C 0.2408(5) 0.5174(4) 0.6309(2) 0.0451(11) Uani 1 1 d .
H5 H 0.1794 0.5454 0.6127 0.054 Uiso 1 1 calc R
C6 C 0.3299(4) 0.5857(4) 0.6948(2) 0.0406(10) Uani 1 1 d .
H6 H 0.3288 0.6586 0.7190 0.049 Uiso 1 1 calc R
C7 C 0.4202(4) 0.5431(3) 0.72139(19) 0.0293(8) Uani 1 1 d .
C8 C 0.4239(4) 0.4361(3) 0.68512(19) 0.0288(8) Uani 1 1 d .
H8 H 0.4855 0.4088 0.7038 0.035 Uiso 1 1 calc R
C9 C 0.6316(4) 0.6167(3) 0.7967(2) 0.0304(8) Uani 1 1 d .
C10 C 0.7089(5) 0.6460(4) 0.7497(2) 0.0498(12) Uani 1 1 d .
H10 H 0.6697 0.6597 0.7105 0.060 Uiso 1 1 calc RD
C11 C 0.8379(5) 0.6571(5) 0.7549(3) 0.0624(15) Uani 1 1 d .
H11 H 0.8859 0.6771 0.7204 0.075 Uiso 1 1 calc R
C12 C 0.8964(5) 0.6377(5) 0.8129(3) 0.0604(14) Uani 1 1 d .
H12 H 0.9862 0.6465 0.8191 0.072 Uiso 1 1 calc R
C13 C 0.8215(4) 0.6051(4) 0.8622(3) 0.0438(10) Uani 1 1 d .
H13 H 0.8611 0.5896 0.9004 0.053 Uiso 1 1 calc R
C14 C 0.6880(4) 0.5950(3) 0.8558(2) 0.0280(8) Uani 1 1 d .
C15 C 0.6139(3) 0.5626(3) 0.91274(19) 0.0276(8) Uani 1 1 d .
C16 C 0.1629(4) -0.2096(4) 0.6412(2) 0.0347(9) Uani 1 1 d .
C17 C 0.4492(4) -0.0602(3) 0.66341(19) 0.0289(8) Uani 1 1 d .
C18 C 0.2461(4) -0.1464(3) 0.7146(2) 0.0312(8) Uani 1 1 d .
C19 C 0.3804(4) -0.0862(3) 0.72387(19) 0.0271(8) Uani 1 1 d .
C20 C 0.4600(4) -0.0434(3) 0.7925(2) 0.0310(8) Uani 1 1 d .
H20 H 0.5504 -0.0035 0.7986 0.037 Uiso 1 1 calc R
C21 C 0.4047(4) -0.0604(3) 0.8510(2) 0.0303(8) Uani 1 1 d .
C22 C 0.2696(4) -0.1177(4) 0.8426(2) 0.0451(11) Uani 1 1 d .
H22 H 0.2318 -0.1278 0.8823 0.054 Uiso 1 1 calc R
C23 C 0.1925(4) -0.1593(4) 0.7757(2) 0.0444(11) Uani 1 1 d .
H23 H 0.1018 -0.1973 0.7704 0.053 Uiso 1 1 calc R
C24 C 0.6129(4) -0.0063(3) 0.92726(19) 0.0295(8) Uani 1 1 d .
C25 C 0.6506(4) -0.1019(4) 0.9136(2) 0.0392(9) Uani 1 1 d .
H25 H 0.5870 -0.1754 0.8986 0.047 Uiso 1 1 calc R
C26 C 0.7843(5) -0.0873(4) 0.9225(3) 0.0474(11) Uani 1 1 d .
H26 H 0.8112 -0.1515 0.9130 0.057 Uiso 1 1 calc R
C27 C 0.8777(4) 0.0215(4) 0.9453(2) 0.0454(11) Uani 1 1 d .
H27 H 0.9676 0.0310 0.9522 0.054 Uiso 1 1 calc R
C28 C 0.8379(4) 0.1174(4) 0.9581(2) 0.0397(10) Uani 1 1 d .
H28 H 0.9016 0.1908 0.9724 0.048 Uiso 1 1 calc R
C29 C 0.7046(4) 0.1048(3) 0.9498(2) 0.0300(8) Uani 1 1 d .
C30 C 0.6616(4) 0.2084(3) 0.9639(2) 0.0327(9) Uani 1 1 d .
C31 C 0.0632(4) -0.0029(4) 0.3797(2) 0.0451(11) Uani 1 1 d .
H31 H 0.0635 0.0054 0.4283 0.054 Uiso 1 1 calc R
C32 C -0.0550(4) -0.0661(4) 0.3316(2) 0.0455(11) Uani 1 1 d .
H32 H -0.1308 -0.1001 0.3480 0.055 Uiso 1 1 calc R
C33 C -0.0607(4) -0.0788(4) 0.2587(2) 0.0359(9) Uani 1 1 d .
C34 C 0.0562(5) -0.0230(6) 0.2399(2) 0.0638(16) Uani 1 1 d .
H34 H 0.0580 -0.0268 0.1920 0.077 Uiso 1 1 calc R
C35 C 0.1702(5) 0.0381(5) 0.2911(2) 0.0587(15) Uani 1 1 d .
H35 H 0.2468 0.0752 0.2764 0.070 Uiso 1 1 calc R
C36 C -0.4044(5) -0.2810(5) 0.1630(3) 0.0674(17) Uani 1 1 d .
H36 H -0.4787 -0.3279 0.1746 0.081 Uiso 1 1 calc R
C37 C -0.2959(5) -0.2175(6) 0.2169(3) 0.076(2) Uani 1 1 d .
H37 H -0.2989 -0.2222 0.2632 0.091 Uiso 1 1 calc R
C38 C -0.1830(4) -0.1470(4) 0.2034(2) 0.0354(9) Uani 1 1 d .
C39 C -0.1929(6) -0.1441(6) 0.1344(3) 0.081(2) Uani 1 1 d .
H39 H -0.1206 -0.0976 0.1211 0.097 Uiso 1 1 calc R
C40 C -0.3056(5) -0.2073(6) 0.0843(3) 0.080(2) Uani 1 1 d .
H40 H -0.3083 -0.1980 0.0388 0.096 Uiso 1 1 calc R
C41 C 0.6660(4) 0.2306(4) 0.7218(2) 0.0415(10) Uani 1 1 d .
H41 H 0.5816 0.2062 0.7327 0.050 Uiso 1 1 calc R
C42 C 0.7715(4) 0.2942(4) 0.7774(2) 0.0478(12) Uani 1 1 d .
H42 H 0.7578 0.3127 0.8248 0.057 Uiso 1 1 calc R
C43 C 0.8989(4) 0.3309(4) 0.7628(2) 0.0357(9) Uani 1 1 d .
C44 C 0.9117(4) 0.3020(4) 0.6910(2) 0.0443(11) Uani 1 1 d .
H44 H 0.9948 0.3258 0.6784 0.053 Uiso 1 1 calc R
C45 C 0.8011(4) 0.2381(4) 0.6386(2) 0.0433(11) Uani 1 1 d .
H45 H 0.8119 0.2188 0.5907 0.052 Uiso 1 1 calc R
C46 C 1.2398(5) 0.5288(5) 0.8622(2) 0.0574(14) Uani 1 1 d .
H46 H 1.3152 0.5758 0.8516 0.069 Uiso 1 1 calc R
C47 C 1.1317(5) 0.4677(6) 0.8078(3) 0.0644(17) Uani 1 1 d .
H47 H 1.1359 0.4731 0.7617 0.077 Uiso 1 1 calc R
C48 C 1.0170(4) 0.3985(4) 0.8210(2) 0.0376(9) Uani 1 1 d .
C49 C 1.0157(4) 0.3996(4) 0.8913(2) 0.0508(13) Uani 1 1 d .
H49 H 0.9391 0.3582 0.9040 0.061 Uiso 1 1 calc R
C50 C 1.1287(4) 0.4628(5) 0.9424(2) 0.0528(13) Uani 1 1 d .
H50 H 1.1255 0.4625 0.9895 0.063 Uiso 1 1 calc R
N1 N 0.1760(3) 0.0466(3) 0.36056(17) 0.0366(8) Uani 1 1 d .
N2 N -0.4104(3) -0.2801(3) 0.09569(17) 0.0346(8) Uani 1 1 d .
N3 N 0.6789(3) 0.2023(3) 0.65262(17) 0.0317(7) Uani 1 1 d .
N4 N 1.2427(3) 0.5243(3) 0.92898(17) 0.0340(7) Uani 1 1 d .
O3 O 0.0454(4) 0.2526(4) 0.5379(2) 0.0764(12) Uani 1 1 d .
O4 O 0.1340(4) 0.3598(3) 0.4734(2) 0.0743(12) Uani 1 1 d D
H4 H 0.2078 0.3887 0.4628 0.111 Uiso 1 1 d RD
O1 O 0.3057(4) 0.2211(3) 0.51269(16) 0.0613(11) Uani 1 1 d .
O2 O 0.4188(3) 0.2149(2) 0.61073(14) 0.0350(6) Uani 1 1 d .
O5 O 0.4996(3) 0.6096(2) 0.78850(13) 0.0344(6) Uani 1 1 d .
O6 O 0.5291(3) 0.6076(3) 0.93177(14) 0.0391(7) Uani 1 1 d .
O7 O 0.6462(3) 0.4932(3) 0.93793(17) 0.0435(7) Uani 1 1 d .
O8 O 0.4139(3) 0.0006(2) 0.63106(14) 0.0342(6) Uani 1 1 d .
O9 O 0.5419(3) -0.0997(3) 0.65281(15) 0.0431(7) Uani 1 1 d .
O10 O 0.2127(3) -0.2347(3) 0.58824(15) 0.0444(7) Uani 1 1 d .
O11 O 0.0355(3) -0.2386(3) 0.63933(17) 0.0569(9) Uani 1 1 d .
O12 O 0.4767(3) -0.0212(2) 0.91963(14) 0.0355(6) Uani 1 1 d .
O13 O 0.7077(3) 0.2817(3) 0.93362(16) 0.0424(7) Uani 1 1 d .
O14 O 0.5827(3) 0.2214(3) 1.00586(17) 0.0443(7) Uani 1 1 d .
O15 O 0.5875(3) 0.2149(2) 0.49955(15) 0.0382(7) Uani 1 1 d D
H15A H 0.6170 0.2178 0.4612 0.057 Uiso 1 1 d RD
H15B H 0.6052 0.2819 0.5289 0.057 Uiso 1 1 d RD
O16 O 0.6188(2) -0.0074(2) 0.52567(12) 0.0255(5) Uani 1 1 d .
H16B H 0.6715 -0.0088 0.4958 0.038 Uiso 1 1 d R
O17 O 0.8405(3) 0.0579(3) 0.47145(17) 0.0500(8) Uani 1 1 d D
H17A H 0.9062 0.1206 0.4855 0.075 Uiso 1 1 d RD
H17B H 0.7948 0.0547 0.4323 0.075 Uiso 1 1 d RD
O18 O 0.3895(6) 0.2920(5) 0.4105(3) 0.1142(18) Uani 1 1 d DU
H18A H 0.3377 0.3164 0.4360 0.171 Uiso 1 1 d RD
H18B H 0.4117 0.3348 0.3841 0.171 Uiso 1 1 d RD
O19 O 0.6579(11) 0.4483(9) 0.5589(6) 0.228(4) Uani 1 1 d DU
H19A H 0.7229 0.4367 0.5748 0.341 Uiso 1 1 d RD
H19B H 0.6479 0.4402 0.5094 0.341 Uiso 1 1 d RD
O20 O 0.1063(15) 0.5533(13) 0.4492(8) 0.153(5) Uani 0.50 1 d PDU
H20A H 0.0941 0.4886 0.4101 0.229 Uiso 0.50 1 d PRD
H20B H 0.0282 0.5453 0.4593 0.229 Uiso 0.50 1 d PRD
Co1 Co 0.36544(5) 0.12791(5) 0.43032(3) 0.03113(16) Uani 1 1 d .
Co2 Co 0.51646(5) 0.10047(4) 0.56906(2) 0.02369(15) Uani 1 1 d .
Co3 Co 0.58371(5) 0.37734(4) 0.98953(3) 0.02533(15) Uani 1 1 d .

loop_
_atom_site_aniso_label
_atom_site_aniso_U_11
_atom_site_aniso_U_22
_atom_site_aniso_U_33
_atom_site_aniso_U_23
_atom_site_aniso_U_13
_atom_site_aniso_U_12
C1 0.0255(19) 0.034(2) 0.030(2) 0.0023(17) -0.0021(16) 0.0097(16)
C2 0.039(2) 0.050(3) 0.037(2) 0.003(2) -0.0037(19) 0.020(2)
C3 0.0273(19) 0.0296(19) 0.0262(19) 0.0056(15) 0.0010(15) 0.0093(15)
C4 0.036(2) 0.039(2) 0.028(2) 0.0027(17) -0.0047(17) 0.0158(18)
C5 0.051(3) 0.045(3) 0.036(2) 0.0024(19) -0.015(2) 0.028(2)
C6 0.052(3) 0.034(2) 0.031(2) 0.0024(17) -0.0071(19) 0.019(2)
C7 0.0297(19) 0.031(2) 0.0208(18) 0.0064(15) -0.0008(15) 0.0049(16)
C8 0.0258(19) 0.035(2) 0.0241(19) 0.0092(16) -0.0013(15) 0.0096(16)
C9 0.0280(19) 0.0286(19) 0.0263(19) 0.0065(15) -0.0012(15) 0.0019(15)
C10 0.043(3) 0.059(3) 0.035(2) 0.021(2) 0.0012(19) -0.003(2)
C11 0.040(3) 0.092(4) 0.046(3) 0.032(3) 0.013(2) -0.001(3)
C12 0.032(2) 0.086(4) 0.067(3) 0.034(3) 0.020(2) 0.015(3)
C13 0.033(2) 0.057(3) 0.048(3) 0.027(2) 0.0084(19) 0.016(2)
C14 0.0263(19) 0.0278(19) 0.0270(19) 0.0088(15) 0.0041(15) 0.0055(15)
C15 0.0215(18) 0.031(2) 0.0225(18) 0.0078(15) -0.0033(14) 0.0002(15)
C16 0.029(2) 0.041(2) 0.030(2) 0.0144(18) -0.0012(17) 0.0056(17)
C17 0.0229(18) 0.035(2) 0.0178(17) 0.0047(15) -0.0051(14) 0.0003(16)
C18 0.0264(19) 0.037(2) 0.0257(19) 0.0119(16) -0.0010(15) 0.0049(16)
C19 0.0268(19) 0.0308(19) 0.0237(18) 0.0110(15) 0.0025(15) 0.0081(15)
C20 0.0235(18) 0.038(2) 0.0252(19) 0.0097(16) -0.0005(15) 0.0027(16)
C21 0.0279(19) 0.034(2) 0.0242(19) 0.0095(16) -0.0011(15) 0.0050(16)
C22 0.035(2) 0.062(3) 0.032(2) 0.022(2) 0.0066(18) 0.002(2)
C23 0.025(2) 0.062(3) 0.036(2) 0.022(2) 0.0007(17) -0.0029(19)
C24 0.0291(19) 0.038(2) 0.0190(18) 0.0094(16) 0.0001(14) 0.0093(16)
C25 0.044(2) 0.033(2) 0.037(2) 0.0108(18) 0.0027(18) 0.0107(18)
C26 0.057(3) 0.045(3) 0.054(3) 0.023(2) 0.014(2) 0.029(2)
C27 0.036(2) 0.065(3) 0.048(3) 0.028(2) 0.006(2) 0.026(2)
C28 0.031(2) 0.045(2) 0.042(2) 0.018(2) 0.0040(18) 0.0081(18)
C29 0.031(2) 0.036(2) 0.0242(19) 0.0134(16) 0.0047(15) 0.0106(16)
C30 0.029(2) 0.034(2) 0.029(2) 0.0086(17) -0.0009(16) 0.0049(16)
C31 0.037(2) 0.073(3) 0.021(2) 0.011(2) 0.0003(17) 0.017(2)
C32 0.029(2) 0.073(3) 0.027(2) 0.012(2) 0.0008(17) 0.010(2)
C33 0.030(2) 0.045(2) 0.027(2) 0.0077(18) -0.0026(16) 0.0101(18)
C34 0.037(3) 0.112(5) 0.025(2) 0.026(3) -0.0048(19) -0.001(3)
C35 0.033(2) 0.097(4) 0.029(2) 0.021(3) -0.0050(19) 0.000(2)
C36 0.043(3) 0.094(4) 0.030(2) 0.014(3) 0.000(2) -0.017(3)
C37 0.053(3) 0.111(5) 0.026(2) 0.021(3) -0.003(2) -0.020(3)
C38 0.029(2) 0.043(2) 0.027(2) 0.0070(17) -0.0033(16) 0.0087(18)
C39 0.050(3) 0.117(5) 0.034(3) 0.029(3) -0.004(2) -0.029(3)
C40 0.053(3) 0.115(5) 0.033(3) 0.036(3) -0.014(2) -0.031(3)
C41 0.028(2) 0.057(3) 0.026(2) 0.0049(19) 0.0025(16) 0.0047(19)
C42 0.031(2) 0.070(3) 0.024(2) 0.005(2) 0.0030(17) 0.000(2)
C43 0.029(2) 0.044(2) 0.024(2) 0.0054(17) -0.0016(16) 0.0065(18)
C44 0.025(2) 0.063(3) 0.029(2) 0.003(2) 0.0009(16) 0.0036(19)
C45 0.036(2) 0.059(3) 0.0194(19) -0.0023(18) 0.0028(16) 0.008(2)
C46 0.032(2) 0.088(4) 0.033(2) 0.022(2) -0.0009(19) -0.007(2)
C47 0.036(3) 0.106(5) 0.027(2) 0.021(3) -0.0007(19) -0.009(3)
C48 0.029(2) 0.045(2) 0.026(2) 0.0033(18) -0.0015(16) 0.0047(18)
C49 0.030(2) 0.068(3) 0.036(2) 0.021(2) -0.0050(18) -0.010(2)
C50 0.036(2) 0.079(4) 0.027(2) 0.021(2) -0.0049(18) -0.005(2)
N1 0.0304(18) 0.053(2) 0.0237(17) 0.0074(15) -0.0023(13) 0.0158(16)
N2 0.0285(17) 0.0421(19) 0.0260(17) 0.0090(15) -0.0011(13) 0.0052(15)
N3 0.0257(16) 0.0377(18) 0.0237(16) 0.0017(14) -0.0010(13) 0.0083(14)
N4 0.0278(17) 0.0403(19) 0.0239(17) 0.0075(14) -0.0022(13) 0.0022(14)
O3 0.047(2) 0.090(3) 0.056(2) 0.009(2) -0.0048(18) -0.010(2)
O4 0.079(3) 0.075(3) 0.045(2) 0.0179(19) -0.0227(19) 0.004(2)
O1 0.074(2) 0.071(2) 0.0315(17) -0.0172(16) -0.0214(16) 0.052(2)
O2 0.0420(16) 0.0361(15) 0.0293(14) 0.0063(12) 0.0050(12) 0.0208(13)
O5 0.0326(14) 0.0405(16) 0.0218(13) 0.0017(11) -0.0045(11) 0.0112(12)
O6 0.0364(16) 0.0552(18) 0.0290(15) 0.0141(13) 0.0097(12) 0.0186(14)
O7 0.0365(16) 0.0494(18) 0.0524(19) 0.0335(15) 0.0060(14) 0.0106(14)
O8 0.0353(15) 0.0403(15) 0.0285(14) 0.0171(12) 0.0061(11) 0.0095(12)
O9 0.0341(16) 0.075(2) 0.0285(15) 0.0232(14) 0.0071(12) 0.0244(15)
O10 0.0359(16) 0.0581(19) 0.0287(15) 0.0054(14) -0.0010(13) 0.0109(14)
O11 0.0246(16) 0.092(3) 0.0351(17) 0.0157(17) -0.0043(13) -0.0003(16)
O12 0.0294(14) 0.0498(17) 0.0213(13) 0.0095(12) -0.0004(11) 0.0080(12)
O13 0.0559(19) 0.0400(16) 0.0406(17) 0.0217(14) 0.0175(14) 0.0190(14)
O14 0.0483(18) 0.0417(17) 0.0531(19) 0.0212(15) 0.0250(15) 0.0197(14)
O15 0.0421(16) 0.0377(16) 0.0271(14) 0.0065(12) 0.0071(12) 0.0063(13)
O16 0.0223(12) 0.0321(13) 0.0178(12) 0.0029(10) 0.0003(9) 0.0086(10)
O17 0.0378(17) 0.068(2) 0.0472(19) 0.0257(16) 0.0106(14) 0.0149(15)
O18 0.118(2) 0.113(2) 0.114(2) 0.0392(12) 0.0183(11) 0.0403(12)
O19 0.227(4) 0.226(4) 0.228(4) 0.0698(18) 0.0452(14) 0.0760(18)
O20 0.153(5) 0.152(5) 0.153(5) 0.0485(19) 0.0279(15) 0.053(2)
Co1 0.0312(3) 0.0434(3) 0.0184(3) 0.0060(2) -0.0013(2) 0.0172(2)
Co2 0.0227(3) 0.0265(3) 0.0164(3) 0.00201(19) -0.00163(18) 0.0064(2)
Co3 0.0234(3) 0.0285(3) 0.0216(3) 0.0082(2) 0.00069(19) 0.0059(2)

loop_
_atom_type_symbol
_atom_type_description
_atom_type_scat_dispersion_real
_atom_type_scat_dispersion_imag
_atom_type_scat_source
C C 0.0033 0.0016 'International Tables Vol C Tables 4.2.6.8 and 6.1.1.4'
H H 0.0000 0.0000 'International Tables Vol C Tables 4.2.6.8 and 6.1.1.4'
N N 0.0061 0.0033 'International Tables Vol C Tables 4.2.6.8 and 6.1.1.4'
O O 0.0106 0.0060 'International Tables Vol C Tables 4.2.6.8 and 6.1.1.4'
Co Co 0.3494 0.9721 'International Tables Vol C Tables 4.2.6.8 and 6.1.1.4'

loop_
_geom_angle_atom_site_label_1
_geom_angle_atom_site_label_2
_geom_angle_atom_site_label_3
_geom_angle
_geom_angle_site_symmetry_1
_geom_angle_site_symmetry_3
O2 C1 O1 125.6(4) . .
O2 C1 C3 118.4(3) . .
O1 C1 C3 116.0(3) . .
O3 C2 O4 125.0(4) . .
O3 C2 C4 118.2(4) . .
O4 C2 C4 116.8(4) . .
C8 C3 C4 119.7(3) . .
C8 C3 C1 118.5(3) . .
C4 C3 C1 121.5(3) . .
C5 C4 C3 118.6(3) . .
C5 C4 C2 119.2(4) . .
C3 C4 C2 121.9(4) . .
C4 C5 C6 121.5(4) . .
C4 C5 H5 119.2 . .
C6 C5 H5 119.2 . .
C7 C6 C5 118.7(4) . .
C7 C6 H6 120.6 . .
C5 C6 H6 120.6 . .
C8 C7 C6 120.9(3) . .
C8 C7 O5 122.0(3) . .
C6 C7 O5 116.9(3) . .
C7 C8 C3 120.4(3) . .
C7 C8 H8 119.8 . .
C3 C8 H8 119.8 . .
C10 C9 O5 121.9(4) . .
C10 C9 C14 118.4(4) . .
O5 C9 C14 119.7(3) . .
C11 C10 C9 125.4(4) . .
C11 C10 H10 117.3 . .
C9 C10 H10 117.3 . .
C10 C11 C12 117.6(4) . .
C10 C11 H11 121.2 . .
C12 C11 H11 121.2 . .
C11 C12 C13 119.7(5) . .
C11 C12 H12 120.1 . .
C13 C12 H12 120.1 . .
C12 C13 C14 121.5(4) . .
C12 C13 H13 119.3 . .
C14 C13 H13 119.3 . .
C13 C14 C9 117.4(4) . .
C13 C14 C15 118.5(3) . .
C9 C14 C15 124.1(3) . .
O6 C15 O7 125.8(4) . .
O6 C15 C14 118.8(3) . .
O7 C15 C14 115.4(3) . .
O10 C16 O11 123.6(4) . .
O10 C16 C18 121.5(4) . .
O11 C16 C18 114.8(4) . .
O8 C17 O9 126.4(4) . .
O8 C17 C19 118.8(3) . .
O9 C17 C19 114.8(3) . .
C19 C18 C23 118.3(3) . .
C19 C18 C16 121.4(3) . .
C23 C18 C16 119.9(4) . .
C18 C19 C20 120.1(3) . .
C18 C19 C17 123.7(3) . .
C20 C19 C17 116.2(3) . .
C21 C20 C19 120.1(3) . .
C21 C20 H20 120.0 . .
C19 C20 H20 120.0 . .
O12 C21 C20 123.2(3) . .
O12 C21 C22 116.6(3) . .
C20 C21 C22 120.2(3) . .
C23 C22 C21 119.5(4) . .
C23 C22 H22 120.3 . .
C21 C22 H22 120.3 . .
C22 C23 C18 121.8(4) . .
C22 C23 H23 119.1 . .
C18 C23 H23 119.1 . .
C25 C24 C29 122.2(4) . .
C25 C24 O12 118.9(3) . .
C29 C24 O12 118.9(3) . .
C24 C25 C26 119.1(4) . .
C24 C25 H25 120.5 . .
C26 C25 H25 120.5 . .
C27 C26 C25 120.2(4) . .
C27 C26 H26 119.9 . .
C25 C26 H26 119.9 . .
C26 C27 C28 120.0(4) . .
C26 C27 H27 120.0 . .
C28 C27 H27 120.0 . .
C29 C28 C27 120.7(4) . .
C29 C28 H28 119.7 . .
C27 C28 H28 119.7 . .
C28 C29 C24 117.8(4) . .
C28 C29 C30 120.7(4) . .
C24 C29 C30 121.4(3) . .
O14 C30 O13 120.9(4) . .
O14 C30 C29 120.4(4) . .
O13 C30 C29 118.7(4) . .
O14 C30 Co3 57.6(2) . .
O13 C30 Co3 63.3(2) . .
C29 C30 Co3 178.0(3) . .
N1 C31 C32 123.8(4) . .
N1 C31 H31 118.1 . .
C32 C31 H31 118.1 . .
C31 C32 C33 120.1(4) . .
C31 C32 H32 120.0 . .
C33 C32 H32 120.0 . .
C34 C33 C32 115.5(4) . .
C34 C33 C38 121.1(4) . .
C32 C33 C38 123.4(4) . .
C35 C34 C33 121.0(4) . .
C35 C34 H34 119.5 . .
C33 C34 H34 119.5 . .
N1 C35 C34 123.1(4) . .
N1 C35 H35 118.5 . .
C34 C35 H35 118.5 . .
N2 C36 C37 124.3(5) . .
N2 C36 H36 117.9 . .
C37 C36 H36 117.9 . .
C38 C37 C36 120.8(4) . .
C38 C37 H37 119.6 . .
C36 C37 H37 119.6 . .
C39 C38 C37 114.0(4) . .
C39 C38 C33 122.5(4) . .
C37 C38 C33 123.5(4) . .
C38 C39 C40 121.8(5) . .
C38 C39 H39 119.1 . .
C40 C39 H39 119.1 . .
N2 C40 C39 124.4(4) . .
N2 C40 H40 117.8 . .
C39 C40 H40 117.8 . .
N3 C41 C42 123.0(4) . .
N3 C41 H41 118.5 . .
C42 C41 H41 118.5 . .
C41 C42 C43 119.8(4) . .
C41 C42 H42 120.1 . .
C43 C42 H42 120.1 . .
C44 C43 C42 117.0(4) . .
C44 C43 C48 120.9(4) . .
C42 C43 C48 122.1(4) . .
C45 C44 C43 119.6(4) . .
C45 C44 H44 120.2 . .
C43 C44 H44 120.2 . .
N3 C45 C44 123.4(4) . .
N3 C45 H45 118.3 . .
C44 C45 H45 118.3 . .
N4 C46 C47 123.6(4) . .
N4 C46 H46 118.2 . .
C47 C46 H46 118.2 . .
C46 C47 C48 120.5(4) . .
C46 C47 H47 119.8 . .
C48 C47 H47 119.8 . .
C47 C48 C49 116.4(4) . .
C47 C48 C43 121.4(4) . .
C49 C48 C43 122.1(4) . .
C50 C49 C48 119.3(4) . .
C50 C49 H49 120.4 . .
C48 C49 H49 120.4 . .
N4 C50 C49 124.4(4) . .
N4 C50 H50 117.8 . .
C49 C50 H50 117.8 . .
C31 N1 C35 116.4(4) . .
C31 N1 Co1 125.3(3) . .
C35 N1 Co1 118.2(3) . .
C40 N2 C36 114.5(4) . .
C40 N2 Co3 120.8(3) . 2_556
C36 N2 Co3 124.5(3) . 2_556
C45 N3 C41 117.2(3) . .
C45 N3 Co2 120.7(3) . .
C41 N3 Co2 122.1(3) . .
C46 N4 C50 115.6(4) . .
C46 N4 Co3 121.0(3) . 2_767
C50 N4 Co3 123.2(3) . 2_767
C2 O4 H4 118.8 . .
C1 O1 Co1 129.3(3) . .
C1 O2 Co2 129.3(2) . .
C9 O5 C7 116.8(3) . .
C15 O6 Co3 139.7(3) . 2_667
C15 O7 Co3 143.5(3) . .
C17 O8 Co2 130.7(2) . .
C17 O9 Co1 132.5(2) . 2_656
C21 O12 C24 117.6(3) . .
C30 O13 Co3 86.7(2) . .
C30 O14 Co3 92.5(2) . .
Co2 O15 Co1 86.41(9) . .
Co2 O15 H15A 144.8 . .
Co1 O15 H15A 89.3 . .
Co2 O15 H15B 102.4 . .
Co1 O15 H15B 115.3 . .
H15A O15 H15B 111.0 . .
Co1 O16 Co2 103.99(11) 2_656 2_656
Co1 O16 Co2 119.96(12) 2_656 .
Co2 O16 Co2 96.77(10) 2_656 .
Co1 O16 H16B 103.3 2_656 .
Co2 O16 H16B 80.2 2_656 .
Co2 O16 H16B 135.8 . .
H17A O17 H17B 108.5 . .
Co1 O18 H18A 101.3 . .
Co1 O18 H18B 149.2 . .
H18A O18 H18B 107.4 . .
H19A O19 H19B 114.5 . .
H20A O20 H20B 104.6 . .
O9 Co1 O1 156.76(16) 2_656 .
O9 Co1 O16 102.30(12) 2_656 2_656
O1 Co1 O16 97.09(13) . 2_656
O9 Co1 N1 91.33(13) 2_656 .
O1 Co1 N1 96.62(13) . .
O16 Co1 N1 103.26(12) 2_656 .
O9 Co1 O18 83.45(19) 2_656 .
O1 Co1 O18 74.5(2) . .
O16 Co1 O18 163.47(16) 2_656 .
N1 Co1 O18 91.97(17) . .
O9 Co1 O15 83.56(11) 2_656 .
O1 Co1 O15 88.24(12) . .
O16 Co1 O15 77.63(10) 2_656 .
N1 Co1 O15 174.88(11) . .
O18 Co1 O15 87.77(16) . .
O16 Co2 O16 83.23(10) 2_656 .
O16 Co2 O2 96.97(10) 2_656 .
O16 Co2 O2 177.27(11) . .
O16 Co2 N3 169.33(12) 2_656 .
O16 Co2 N3 91.06(11) . .
O2 Co2 N3 88.30(12) . .
O16 Co2 O8 94.87(10) 2_656 .
O16 Co2 O8 97.04(10) . .
O2 Co2 O8 85.66(11) . .
N3 Co2 O8 94.77(12) . .
O16 Co2 O15 79.55(10) 2_656 .
O16 Co2 O15 92.34(10) . .
O2 Co2 O15 85.03(11) . .
N3 Co2 O15 91.73(12) . .
O8 Co2 O15 168.48(11) . .
O7 Co3 O6 124.99(13) . 2_667
O7 Co3 O14 148.35(13) . .
O6 Co3 O14 86.63(12) 2_667 .
O7 Co3 N4 87.66(13) . 2_767
O6 Co3 N4 88.65(12) 2_667 2_767
O14 Co3 N4 92.18(13) . 2_767
O7 Co3 N2 90.59(13) . 2_556
O6 Co3 N2 92.85(12) 2_667 2_556
O14 Co3 N2 88.99(13) . 2_556
N4 Co3 N2 178.15(13) 2_767 2_556
O7 Co3 O13 88.50(12) . .
O6 Co3 O13 145.94(11) 2_667 .
O14 Co3 O13 59.92(11) . .
N4 Co3 O13 86.57(13) 2_767 .
N2 Co3 O13 92.78(12) 2_556 .
O7 Co3 C30 118.43(13) . .
O6 Co3 C30 116.42(13) 2_667 .
O14 Co3 C30 29.95(12) . .
N4 Co3 C30 89.69(13) 2_767 .
N2 Co3 C30 90.61(13) 2_556 .
O13 Co3 C30 29.97(12) . .

loop_
_geom_bond_atom_site_label_1
_geom_bond_atom_site_label_2
_geom_bond_distance
_geom_bond_site_symmetry_2
C1 O2 1.245(5) .
C1 O1 1.253(5) .
C1 C3 1.503(5) .
C2 O3 1.207(6) .
C2 O4 1.255(6) .
C2 C4 1.515(6) .
C3 C8 1.389(5) .
C3 C4 1.403(5) .
C4 C5 1.387(6) .
C5 C6 1.392(6) .
C5 H5 0.9300 .
C6 C7 1.381(6) .
C6 H6 0.9300 .
C7 C8 1.375(5) .
C7 O5 1.392(4) .
C8 H8 0.9300 .
C9 C10 1.346(6) .
C9 O5 1.386(5) .
C9 C14 1.398(5) .
C10 C11 1.343(7) .
C10 H10 0.9300 .
C11 C12 1.372(7) .
C11 H11 0.9300 .
C12 C13 1.381(7) .
C12 H12 0.9300 .
C13 C14 1.393(6) .
C13 H13 0.9300 .
C14 C15 1.504(5) .
C15 O6 1.250(5) .
C15 O7 1.249(5) .
C16 O10 1.219(5) .
C16 O11 1.300(5) .
C16 C18 1.493(5) .
C17 O8 1.252(5) .
C17 O9 1.256(5) .
C17 C19 1.511(5) .
C18 C19 1.384(5) .
C18 C23 1.402(6) .
C19 C20 1.400(5) .
C20 C21 1.377(5) .
C20 H20 0.9300 .
C21 O12 1.370(4) .
C21 C22 1.386(6) .
C22 C23 1.362(6) .
C22 H22 0.9300 .
C23 H23 0.9300 .
C24 C25 1.371(6) .
C24 C29 1.387(5) .
C24 O12 1.406(5) .
C25 C26 1.382(6) .
C25 H25 0.9300 .
C26 C27 1.373(7) .
C26 H26 0.9300 .
C27 C28 1.388(6) .
C27 H27 0.9300 .
C28 C29 1.382(6) .
C28 H28 0.9300 .
C29 C30 1.500(6) .
C30 O14 1.247(5) .
C30 O13 1.248(5) .
C30 Co3 2.495(4) .
C31 N1 1.325(6) .
C31 C32 1.383(6) .
C31 H31 0.9300 .
C32 C33 1.387(6) .
C32 H32 0.9300 .
C33 C34 1.380(6) .
C33 C38 1.486(5) .
C34 C35 1.378(6) .
C34 H34 0.9300 .
C35 N1 1.332(6) .
C35 H35 0.9300 .
C36 N2 1.320(6) .
C36 C37 1.372(7) .
C36 H36 0.9300 .
C37 C38 1.371(7) .
C37 H37 0.9300 .
C38 C39 1.360(6) .
C39 C40 1.362(7) .
C39 H39 0.9300 .
C40 N2 1.308(6) .
C40 H40 0.9300 .
C41 N3 1.335(5) .
C41 C42 1.372(6) .
C41 H41 0.9300 .
C42 C43 1.389(6) .
C42 H42 0.9300 .
C43 C44 1.385(6) .
C43 C48 1.485(5) .
C44 C45 1.371(6) .
C44 H44 0.9300 .
C45 N3 1.334(5) .
C45 H45 0.9300 .
C46 N4 1.326(5) .
C46 C47 1.371(6) .
C46 H46 0.9300 .
C47 C48 1.375(6) .
C47 H47 0.9300 .
C48 C49 1.377(6) .
C49 C50 1.373(6) .
C49 H49 0.9300 .
C50 N4 1.333(6) .
C50 H50 0.9300 .
N1 Co1 2.135(3) .
N2 Co3 2.176(3) 2_556
N3 Co2 2.095(3) .
N4 Co3 2.141(3) 2_767
O4 H4 0.8374 .
O1 Co1 2.009(3) .
O2 Co2 2.085(3) .
O6 Co3 2.047(3) 2_667
O7 Co3 2.006(3) .
O8 Co2 2.137(3) .
O9 Co1 1.989(3) 2_656
O13 Co3 2.233(3) .
O14 Co3 2.108(3) .
O15 Co2 2.280(3) .
O15 Co1 2.405(3) .
O15 H15A 0.8474 .
O15 H15B 0.8456 .
O16 Co1 2.009(3) 2_656
O16 Co2 2.063(2) 2_656
O16 Co2 2.070(2) .
O16 H16B 0.8498 .
O17 H17A 0.8491 .
O17 H17B 0.8599 .
O18 Co1 2.188(6) .
O18 H18A 0.8516 .
O18 H18B 0.8517 .
O19 H19A 0.8128 .
O19 H19B 0.9412 .
O20 H20A 0.9279 .
O20 H20B 0.8608 .
Co1 O9 1.989(3) 2_656
Co1 O16 2.009(3) 2_656
Co2 O16 2.063(2) 2_656
Co3 O6 2.047(3) 2_667
Co3 N4 2.141(3) 2_767
Co3 N2 2.176(3) 2_556
